data_4066951
loop_
_publ_author_name
'Fortman, George C.'
'Slawin, Alexandra M. Z.'
'Nolan, Steven P.'

_publ_section_title
;
 A Versatile Cuprous Synthon: [Cu(IPr)(OH)] (IPr = 1,3
 bis(diisopropylphenyl)imidazol-2-ylidene)
;
_journal_issue 17
_journal_name_full Organometallics
_journal_page_first 3966
_journal_paper_doi 10.1021/om100733n
_journal_volume 29
_journal_year 2010
_chemical_formula_moiety 'C29 H36 Cu F6 N3 O4 S2'
_chemical_formula_sum 'C29 H36 Cu F6 N3 O4 S2'
_chemical_formula_weight 732.27
_chemical_name_systematic
; 
 ? 
;
_space_group_IT_number 15
_symmetry_cell_setting monoclinic
_symmetry_space_group_name_Hall '-C 2yc'
_symmetry_space_group_name_H-M 'C 1 2/c 1'
_atom_sites_solution_hydrogens geom
_atom_sites_solution_primary direct
_atom_sites_solution_secondary difmap
_audit_creation_method SHELXL-97
_cell_angle_alpha 90.00
_cell_angle_beta 112.500(7)
_cell_angle_gamma 90.00
_cell_formula_units_Z 4
_cell_length_a 16.188(6)
_cell_length_b 10.971(3)
_cell_length_c 19.954(7)
_cell_measurement_reflns_used 5564
_cell_measurement_temperature 93(2)
_cell_measurement_theta_max 28.6
_cell_measurement_theta_min 2.8
_cell_volume 3274.0(19)
_computing_cell_refinement 'CrystalClear (Rigaku Corp., 2004)'
_computing_data_collection 'CrystalClear (Rigaku Corp., 2004)'
_computing_data_reduction 'CrystalClear (Rigaku Corp., 2004)'
_computing_molecular_graphics 'Bruker SHELXTL'
_computing_publication_material 'Bruker SHELXTL'
_computing_structure_refinement 'SHELXL-97 (Sheldrick, 1997)'
_computing_structure_solution 'SHELXS-97 (Sheldrick, 1990)'
_diffrn_ambient_temperature 93(2)
_diffrn_measured_fraction_theta_full 0.992
_diffrn_measured_fraction_theta_max 0.991
_diffrn_measurement_device_type CCD
_diffrn_measurement_method '\w and \f scans'
_diffrn_radiation_monochromator confocal
_diffrn_radiation_source 'rotating anode'
_diffrn_radiation_type MoK\a
_diffrn_radiation_wavelength 0.71073
_diffrn_reflns_av_R_equivalents 0.1219
_diffrn_reflns_av_sigmaI/netI 0.1270
_diffrn_reflns_limit_h_max 14
_diffrn_reflns_limit_h_min -19
_diffrn_reflns_limit_k_max 11
_diffrn_reflns_limit_k_min -13
_diffrn_reflns_limit_l_max 24
_diffrn_reflns_limit_l_min -23
_diffrn_reflns_number 9884
_diffrn_reflns_theta_full 25.00
_diffrn_reflns_theta_max 25.35
_diffrn_reflns_theta_min 2.81
_exptl_absorpt_coefficient_mu 0.867
_exptl_absorpt_correction_T_max 1.000
_exptl_absorpt_correction_T_min 0.547
_exptl_absorpt_correction_type multi-scan
_exptl_absorpt_process_details 'Jacobson, R. (1998) Private communication'
_exptl_crystal_colour Colorless
_exptl_crystal_density_diffrn 1.486
_exptl_crystal_density_method 'not measured'
_exptl_crystal_description Prism
_exptl_crystal_F_000 1512
_exptl_crystal_size_max 0.15
_exptl_crystal_size_mid 0.15
_exptl_crystal_size_min 0.15
_refine_diff_density_max 0.708
_refine_diff_density_min -0.708
_refine_diff_density_rms 0.141
_refine_ls_extinction_coef 0.0063(10)
_refine_ls_extinction_expression Fc^*^=kFc[1+0.001xFc^2^\l^3^/sin(2\q)]^-1/4^
_refine_ls_extinction_method SHELXL
_refine_ls_goodness_of_fit_ref 1.054
_refine_ls_hydrogen_treatment constr
_refine_ls_matrix_type full
_refine_ls_number_parameters 207
_refine_ls_number_reflns 2972
_refine_ls_number_restraints 0
_refine_ls_restrained_S_all 1.054
_refine_ls_R_factor_all 0.0838
_refine_ls_R_factor_gt 0.0715
_refine_ls_shift/su_max 0.001
_refine_ls_shift/su_mean 0.000
_refine_ls_structure_factor_coef Fsqd
_refine_ls_weighting_details 'calc w=1/[\s^2^(Fo^2^)+(0.1091P)^2^+2.7397P] where P=(Fo^2^+2Fc^2^)/3'
_refine_ls_weighting_scheme calc
_refine_ls_wR_factor_gt 0.1768
_refine_ls_wR_factor_ref 0.1882
_reflns_number_gt 2441
_reflns_number_total 2972
_reflns_threshold_expression >2sigma(I)
_cod_data_source_file om100733n_si_002.cif
_cod_data_source_block 11
_cod_depositor_comments
;
The following automatic conversions were performed:

'_symmetry_cell_setting' value 'Monoclinic' changed to 'monoclinic'
according to /home/saulius/struct/CIF-dictionaries/cif_core.dic
dictionary named 'cif_core.dic' version 2.4.1 from 2010-06-29.

Automatic conversion script
Id: cif_fix_values 1715 2011-07-08 13:25:40Z adriana 
;
_cod_original_cell_volume 3274(2)
_cod_original_sg_symbol_H-M C2/c
_cod_database_code 4066951

loop_
_symmetry_equiv_pos_as_xyz
'x, y, z'
'-x, y, -z+1/2'
'x+1/2, y+1/2, z'
'-x+1/2, y+1/2, -z+1/2'
'-x, -y, -z'
'x, -y, z-1/2'
'-x+1/2, -y+1/2, -z'
'x+1/2, -y+1/2, z-1/2'

loop_
_atom_site_label
_atom_site_type_symbol
_atom_site_fract_x
_atom_site_fract_y
_atom_site_fract_z
_atom_site_U_iso_or_equiv
_atom_site_adp_type
_atom_site_occupancy
_atom_site_symmetry_multiplicity
_atom_site_calc_flag
_atom_site_refinement_flags
Cu1 Cu 0.0000 1.02244(5) 0.2500 0.0316(3) Uani 1 2 d S
C1 C 0.0000 0.8530(5) 0.2500 0.0400(15) Uani 1 2 d S
N2 N 0.0495(3) 0.7760(3) 0.30434(16) 0.0428(9) Uani 1 1 d .
C3 C 0.0302(4) 0.6545(3) 0.2838(2) 0.0473(12) Uani 1 1 d .
H3A H 0.0555 0.5849 0.3126 0.057 Uiso 1 1 calc R
C4 C 0.1076(3) 0.8190(3) 0.3751(2) 0.0369(10) Uani 1 1 d .
C5 C 0.0722(3) 0.8152(3) 0.42934(18) 0.0311(8) Uani 1 1 d .
C6 C 0.1279(3) 0.8601(3) 0.49761(19) 0.0331(8) Uani 1 1 d .
H6A H 0.1073 0.8580 0.5362 0.040 Uiso 1 1 calc R
C7 C 0.2103(3) 0.9067(3) 0.5101(2) 0.0362(9) Uani 1 1 d .
H7A H 0.2459 0.9379 0.5567 0.043 Uiso 1 1 calc R
C8 C 0.2424(3) 0.9084(3) 0.4549(2) 0.0411(10) Uani 1 1 d .
H8A H 0.3003 0.9404 0.4643 0.049 Uiso 1 1 calc R
C9 C 0.1915(4) 0.8642(3) 0.3859(3) 0.0485(13) Uani 1 1 d .
C10 C -0.0195(3) 0.7670(4) 0.4167(2) 0.0441(10) Uani 1 1 d .
H10A H -0.0490 0.7465 0.3640 0.053 Uiso 1 1 calc R
C11 C -0.0137(3) 0.6496(4) 0.4594(3) 0.0513(11) Uani 1 1 d .
H11A H 0.0240 0.5905 0.4474 0.077 Uiso 1 1 calc R
H11B H -0.0737 0.6156 0.4467 0.077 Uiso 1 1 calc R
H11C H 0.0125 0.6674 0.5115 0.077 Uiso 1 1 calc R
C12 C -0.0778(3) 0.8624(5) 0.4336(3) 0.0604(13) Uani 1 1 d .
H12A H -0.0802 0.9365 0.4055 0.091 Uiso 1 1 calc R
H12B H -0.0522 0.8817 0.4855 0.091 Uiso 1 1 calc R
H12C H -0.1384 0.8300 0.4206 0.091 Uiso 1 1 calc R
C13 C 0.2280(7) 0.8662(5) 0.3262(4) 0.118(4) Uani 1 1 d .
H13A H 0.1687 0.8804 0.2860 0.141 Uiso 1 1 calc R
C14 C 0.2434(3) 0.7465(4) 0.2990(2) 0.0394(9) Uani 1 1 d .
H14A H 0.2629 0.7586 0.2587 0.059 Uiso 1 1 calc R
H14B H 0.1877 0.6994 0.2822 0.059 Uiso 1 1 calc R
H14C H 0.2896 0.7022 0.3382 0.059 Uiso 1 1 calc R
C15 C 0.2664(5) 0.9698(4) 0.3136(4) 0.086(2) Uani 1 1 d .
H15A H 0.2819 0.9579 0.2711 0.130 Uiso 1 1 calc R
H15B H 0.3208 0.9881 0.3560 0.130 Uiso 1 1 calc R
H15C H 0.2243 1.0378 0.3047 0.130 Uiso 1 1 calc R
N16 N 0.0000 1.1966(3) 0.2500 0.0282(9) Uani 1 2 d S
S17 S 0.00580(6) 1.26674(7) 0.32324(5) 0.0308(3) Uani 1 1 d .
O16 O -0.0222(2) 1.1819(2) 0.36474(15) 0.0403(7) Uani 1 1 d .
O17 O -0.0283(2) 1.3877(2) 0.31101(17) 0.0449(8) Uani 1 1 d .
C18 C 0.1267(3) 1.2837(3) 0.3748(2) 0.0359(9) Uani 1 1 d .
F1 F 0.16598(19) 1.1764(2) 0.38888(16) 0.0600(8) Uani 1 1 d .
F2 F 0.13990(19) 1.3391(2) 0.43685(14) 0.0551(7) Uani 1 1 d .
F3 F 0.16342(18) 1.3500(3) 0.33841(15) 0.0575(7) Uani 1 1 d .

loop_
_atom_site_aniso_label
_atom_site_aniso_U_11
_atom_site_aniso_U_22
_atom_site_aniso_U_33
_atom_site_aniso_U_23
_atom_site_aniso_U_13
_atom_site_aniso_U_12
Cu1 0.0526(5) 0.0146(4) 0.0234(4) 0.000 0.0097(3) 0.000
C1 0.080(5) 0.022(2) 0.017(2) 0.000 0.017(3) 0.000
N2 0.091(3) 0.0170(14) 0.0225(16) 0.0039(11) 0.0245(18) 0.0073(15)
C3 0.098(4) 0.0137(16) 0.043(2) 0.0023(14) 0.041(2) 0.0063(18)
C4 0.071(3) 0.0171(16) 0.0267(19) 0.0055(13) 0.024(2) 0.0126(17)
C5 0.038(2) 0.0305(18) 0.0249(18) 0.0026(14) 0.0114(16) 0.0127(15)
C6 0.033(2) 0.044(2) 0.0206(18) 0.0051(15) 0.0090(17) 0.0064(16)
C7 0.039(2) 0.0329(18) 0.034(2) 0.0080(16) 0.0105(18) 0.0075(16)
C8 0.047(2) 0.0233(17) 0.064(3) 0.0042(17) 0.033(2) 0.0025(15)
C9 0.092(4) 0.0191(17) 0.061(3) 0.0012(17) 0.060(3) 0.0011(19)
C10 0.032(2) 0.065(3) 0.032(2) -0.0142(19) 0.0082(18) 0.0075(19)
C11 0.043(3) 0.064(3) 0.050(3) -0.017(2) 0.021(2) -0.013(2)
C12 0.036(3) 0.088(4) 0.052(3) -0.018(3) 0.010(2) 0.016(2)
C13 0.248(10) 0.044(3) 0.153(7) -0.024(3) 0.179(8) -0.037(4)
C14 0.048(3) 0.040(2) 0.037(2) 0.0014(17) 0.025(2) 0.0045(18)
C15 0.150(7) 0.041(3) 0.130(6) -0.002(3) 0.123(6) -0.009(3)
N16 0.035(2) 0.0191(19) 0.031(2) 0.000 0.013(2) 0.000
S17 0.0341(6) 0.0208(5) 0.0411(6) -0.0078(3) 0.0183(5) -0.0033(3)
O16 0.0538(18) 0.0370(15) 0.0369(15) -0.0103(12) 0.0250(14) -0.0149(13)
O17 0.0451(18) 0.0222(14) 0.067(2) -0.0130(12) 0.0205(16) 0.0027(12)
C18 0.039(2) 0.0328(19) 0.039(2) -0.0078(16) 0.0186(19) -0.0035(16)
F1 0.0486(17) 0.0499(16) 0.0652(18) -0.0063(13) 0.0035(14) 0.0133(12)
F2 0.0493(15) 0.0680(17) 0.0479(15) -0.0291(13) 0.0186(13) -0.0188(13)
F3 0.0413(16) 0.0771(18) 0.0545(16) -0.0001(13) 0.0189(13) -0.0211(13)

loop_
_atom_type_symbol
_atom_type_description
_atom_type_scat_dispersion_real
_atom_type_scat_dispersion_imag
_atom_type_scat_source
C C 0.0033 0.0016 'International Tables Vol C Tables 4.2.6.8 and 6.1.1.4'
H H 0.0000 0.0000 'International Tables Vol C Tables 4.2.6.8 and 6.1.1.4'
N N 0.0061 0.0033 'International Tables Vol C Tables 4.2.6.8 and 6.1.1.4'
O O 0.0106 0.0060 'International Tables Vol C Tables 4.2.6.8 and 6.1.1.4'
F F 0.0171 0.0103 'International Tables Vol C Tables 4.2.6.8 and 6.1.1.4'
S S 0.1246 0.1234 'International Tables Vol C Tables 4.2.6.8 and 6.1.1.4'
Cu Cu 0.3201 1.2651 'International Tables Vol C Tables 4.2.6.8 and 6.1.1.4'

loop_
_geom_angle_atom_site_label_1
_geom_angle_atom_site_label_2
_geom_angle_atom_site_label_3
_geom_angle
_geom_angle_site_symmetry_1
_geom_angle_site_symmetry_3
C1 Cu1 N16 180.000(1) . .
N2 C1 N2 103.6(4) 2 .
N2 C1 Cu1 128.2(2) 2 .
N2 C1 Cu1 128.2(2) . .
C1 N2 C3 111.1(4) . .
C1 N2 C4 122.6(3) . .
C3 N2 C4 126.1(3) . .
C3 C3 N2 107.1(2) 2 .
C3 C3 H3A 126.5 2 .
N2 C3 H3A 126.5 . .
C9 C4 C5 123.7(4) . .
C9 C4 N2 120.2(3) . .
C5 C4 N2 116.0(4) . .
C6 C5 C4 116.0(4) . .
C6 C5 C10 120.8(3) . .
C4 C5 C10 123.2(3) . .
C7 C6 C5 122.0(3) . .
C7 C6 H6A 119.0 . .
C5 C6 H6A 119.0 . .
C6 C7 C8 119.9(4) . .
C6 C7 H7A 120.0 . .
C8 C7 H7A 120.0 . .
C7 C8 C9 121.4(4) . .
C7 C8 H8A 119.3 . .
C9 C8 H8A 119.3 . .
C4 C9 C8 117.0(3) . .
C4 C9 C13 122.4(5) . .
C8 C9 C13 120.6(5) . .
C5 C10 C11 110.9(3) . .
C5 C10 C12 112.1(4) . .
C11 C10 C12 111.4(4) . .
C5 C10 H10A 107.4 . .
C11 C10 H10A 107.4 . .
C12 C10 H10A 107.4 . .
C10 C11 H11A 109.5 . .
C10 C11 H11B 109.5 . .
H11A C11 H11B 109.5 . .
C10 C11 H11C 109.5 . .
H11A C11 H11C 109.5 . .
H11B C11 H11C 109.5 . .
C10 C12 H12A 109.5 . .
C10 C12 H12B 109.5 . .
H12A C12 H12B 109.5 . .
C10 C12 H12C 109.5 . .
H12A C12 H12C 109.5 . .
H12B C12 H12C 109.5 . .
C15 C13 C14 121.4(4) . .
C15 C13 C9 119.9(5) . .
C14 C13 C9 116.4(4) . .
C15 C13 H13A 95.1 . .
C14 C13 H13A 95.1 . .
C9 C13 H13A 95.1 . .
C13 C14 H14A 109.5 . .
C13 C14 H14B 109.5 . .
H14A C14 H14B 109.5 . .
C13 C14 H14C 109.5 . .
H14A C14 H14C 109.5 . .
H14B C14 H14C 109.5 . .
C13 C15 H15A 109.5 . .
C13 C15 H15B 109.5 . .
H15A C15 H15B 109.5 . .
C13 C15 H15C 109.5 . .
H15A C15 H15C 109.5 . .
H15B C15 H15C 109.5 . .
S17 N16 S17 123.4(2) . 2
S17 N16 Cu1 118.30(12) . .
S17 N16 Cu1 118.30(12) 2 .
O17 S17 O16 121.25(18) . .
O17 S17 N16 113.76(18) . .
O16 S17 N16 106.95(16) . .
O17 S17 C18 105.14(18) . .
O16 S17 C18 104.32(18) . .
N16 S17 C18 103.55(12) . .
F1 C18 F3 109.1(3) . .
F1 C18 F2 108.6(3) . .
F3 C18 F2 108.5(3) . .
F1 C18 S17 110.6(3) . .
F3 C18 S17 110.8(3) . .
F2 C18 S17 109.1(3) . .

loop_
_geom_bond_atom_site_label_1
_geom_bond_atom_site_label_2
_geom_bond_distance
_geom_bond_site_symmetry_2
Cu1 C1 1.859(5) .
Cu1 N16 1.911(4) .
C1 N2 1.366(4) 2
C1 N2 1.366(4) .
N2 C3 1.395(5) .
N2 C4 1.443(5) .
C3 C3 1.328(10) 2
C3 H3A 0.9500 .
C4 C9 1.384(7) .
C4 C5 1.406(5) .
C5 C6 1.404(5) .
C5 C10 1.503(6) .
C6 C7 1.360(6) .
C6 H6A 0.9500 .
C7 C8 1.386(5) .
C7 H7A 0.9500 .
C8 C9 1.393(7) .
C8 H8A 0.9500 .
C9 C13 1.520(5) .
C10 C11 1.527(7) .
C10 C12 1.531(6) .
C10 H10A 1.0000 .
C11 H11A 0.9800 .
C11 H11B 0.9800 .
C11 H11C 0.9800 .
C12 H12A 0.9800 .
C12 H12B 0.9800 .
C12 H12C 0.9800 .
C13 C15 1.364(7) .
C13 C14 1.477(6) .
C13 H13A 1.0000 .
C14 H14A 0.9800 .
C14 H14B 0.9800 .
C14 H14C 0.9800 .
C15 H15A 0.9800 .
C15 H15B 0.9800 .
C15 H15C 0.9800 .
N16 S17 1.622(2) .
N16 S17 1.622(2) 2
S17 O17 1.422(3) .
S17 O16 1.429(3) .
S17 C18 1.839(4) .
C18 F1 1.316(5) .
C18 F3 1.319(5) .
C18 F2 1.321(4) .

loop_
_geom_torsion_atom_site_label_1
_geom_torsion_atom_site_label_2
_geom_torsion_atom_site_label_3
_geom_torsion_atom_site_label_4
_geom_torsion
_geom_torsion_site_symmetry_1
_geom_torsion_site_symmetry_4
N2 C1 N2 C3 -0.4(2) 2 .
Cu1 C1 N2 C3 179.6(2) . .
N2 C1 N2 C4 -175.5(4) 2 .
Cu1 C1 N2 C4 4.5(4) . .
C1 N2 C3 C3 1.0(6) . 2
C4 N2 C3 C3 175.9(5) . 2
C1 N2 C4 C9 -80.0(5) . .
C3 N2 C4 C9 105.7(5) . .
C1 N2 C4 C5 98.0(4) . .
C3 N2 C4 C5 -76.4(5) . .
C9 C4 C5 C6 -0.4(5) . .
N2 C4 C5 C6 -178.3(3) . .
C9 C4 C5 C10 179.3(4) . .
N2 C4 C5 C10 1.4(5) . .
C4 C5 C6 C7 1.2(5) . .
C10 C5 C6 C7 -178.5(4) . .
C5 C6 C7 C8 -1.3(6) . .
C6 C7 C8 C9 0.6(6) . .
C5 C4 C9 C8 -0.3(5) . .
N2 C4 C9 C8 177.5(3) . .
C5 C4 C9 C13 179.6(4) . .
N2 C4 C9 C13 -2.6(6) . .
C7 C8 C9 C4 0.2(6) . .
C7 C8 C9 C13 -179.6(5) . .
C6 C5 C10 C11 -67.5(4) . .
C4 C5 C10 C11 112.8(4) . .
C6 C5 C10 C12 57.7(5) . .
C4 C5 C10 C12 -122.0(4) . .
C4 C9 C13 C15 132.3(8) . .
C8 C9 C13 C15 -47.8(11) . .
C4 C9 C13 C14 -64.8(9) . .
C8 C9 C13 C14 115.1(7) . .
S17 N16 S17 O17 22.91(14) 2 .
Cu1 N16 S17 O17 -157.10(14) . .
S17 N16 S17 O16 159.51(15) 2 .
Cu1 N16 S17 O16 -20.49(15) . .
S17 N16 S17 C18 -90.65(13) 2 .
Cu1 N16 S17 C18 89.34(13) . .
O17 S17 C18 F1 -179.4(3) . .
O16 S17 C18 F1 52.0(3) . .
N16 S17 C18 F1 -59.8(3) . .
O17 S17 C18 F3 -58.3(3) . .
O16 S17 C18 F3 173.2(3) . .
N16 S17 C18 F3 61.4(3) . .
O17 S17 C18 F2 61.1(3) . .
O16 S17 C18 F2 -67.5(3) . .
N16 S17 C18 F2 -179.2(3) . .
